data_2310564
loop_
_publ_author_name
'Donohue, J.'
'Caron, A.'

_publ_section_title
;
 The crystal structure of iron pentacarbonyl: Space group and refinement
 of the structure
;
_journal_name_full 'Acta Crystallographica (1,1948-23,1967)'
_journal_page_first 663
_journal_page_last 667
_journal_volume 17
_journal_year 1964
_chemical_formula_sum 'C5 Fe O5'
_chemical_name_systematic 'Fe (C O)5'
_space_group_IT_number 15
_symmetry_space_group_name_Hall '-C 2yc'
_symmetry_space_group_name_H-M 'C 1 2/c 1'
_cell_angle_alpha 90
_cell_angle_beta 107.6
_cell_angle_gamma 90
_cell_formula_units_Z 4
_cell_length_a 11.71
_cell_length_b 6.8
_cell_length_c 9.28
_cell_volume 704.358
_citation_journal_id_ASTM ACCRA9
_cod_data_source_file Donohue_ACCRA9_1964_145.cif
_cod_data_source_block C5Fe1O5
_cod_original_cell_volume 704.3582
_cod_original_formula_sum 'C5 Fe1 O5'
_cod_database_code 2310564

loop_
_symmetry_equiv_pos_as_xyz
x,y,z
-x,y,-z+1/2
-x,-y,-z
x,-y,z-1/2
x+1/2,y+1/2,z
-x+1/2,y+1/2,-z+1/2
-x+1/2,-y+1/2,-z
x+1/2,-y+1/2,z-1/2

loop_
_atom_site_label
_atom_site_type_symbol
_atom_site_fract_x
_atom_site_fract_y
_atom_site_fract_z
_atom_site_occupancy
_atom_site_U_iso_or_equiv
C1 C+2 0.0829 0.3055 0.4122 1 0.0
O2 O-2 0.2097 0.1578 0.1427 1 0.0
C3 C+2 0 -0.094 0.25 1 0.0
O3 O-2 0 -0.256 0.25 1 0.0
C2 C+2 0.1299 0.1572 0.183 1 0.0
O1 O-2 0.1364 0.3922 0.5165 1 0.0
Fe1 Fe 0 0.1656 0.25 1 0.0
